data_7006462
loop_
_publ_author_name
'Ghosh, Ananta Kumar'
'Ghoshal, Debajyoti'
'Zangrando, Ennio'
'Ribas, Joan'
'Chaudhuri, Nirmalendu Ray'

_publ_section_title
;
 Structural diversity in manganese squarate frameworks using N,N-donor
 chelating/bridging ligands: syntheses, crystal structures and magnetic
 properties.
;
_journal_issue 12
_journal_name_full 'Dalton transactions (Cambridge, England : 2003)'
_journal_page_first 1554
_journal_page_last 1563
_journal_paper_doi 10.1039/b510999j
_journal_year 2006
_chemical_formula_moiety 'C16 H16 Mn N4 O6, C12 H12 N2, H2 O'
_chemical_formula_sum 'C28 H30 Mn N4 O7'
_chemical_formula_weight 589.50
_chemical_name_common
;
catena-((1,2-bis(4-pyridyl)ethane,N,N')-squarate-bis(aquo)-
manganese(ii)) (1,2-bis(4-pyridyl)ethane) hydrated
;
_chemical_name_systematic
;
catena-[(1,2-bis(4-pyridyl)ethane,N,N')-squarate-bis(aquo)-manganese(II)]
(1,2-bis(4-pyridyl)ethane) hydrated
;
_space_group_IT_number 18
_symmetry_cell_setting orthorhombic
_symmetry_space_group_name_Hall 'P 2 2ab'
_symmetry_space_group_name_H-M 'P 21 21 2'
_atom_sites_solution_hydrogens geom
_atom_sites_solution_primary direct
_atom_sites_solution_secondary difmap
_audit_creation_method SHELXL-97
_cell_angle_alpha 90.00
_cell_angle_beta 90.00
_cell_angle_gamma 90.00
_cell_formula_units_Z 2
_cell_length_a 8.348(2)
_cell_length_b 12.416(2)
_cell_length_c 13.915(3)
_cell_measurement_temperature 293(2)
_cell_volume 1442.3(5)
_computing_cell_refinement 'Mosflm (Acta Cryst. D50, 760, 1994)'
_computing_data_collection 'Nonius Xpress'
_computing_data_reduction 'Scala (Acta Cryst. D50, 760, 1994)'
_computing_molecular_graphics 'Ortep3/windows (Farrugia,1997)'
_computing_publication_material 'Wingx 1.64.05 (Farrugia, 1999)'
_computing_structure_refinement 'SHELX97 (Sheldrick, 1998)'
_computing_structure_solution 'SHELX97 (Sheldrick, 1998)'
_diffrn_ambient_temperature 293(2)
_diffrn_measured_fraction_theta_full 0.990
_diffrn_measured_fraction_theta_max 0.990
_diffrn_measurement_device_type 'image plate dip1030'
_diffrn_measurement_method 'laser scanner'
_diffrn_radiation_monochromator graphite
_diffrn_radiation_source 'fine-focus sealed tube'
_diffrn_radiation_type MoK\a
_diffrn_radiation_wavelength 0.71073
_diffrn_reflns_av_R_equivalents 0.0302
_diffrn_reflns_av_sigmaI/netI 0.0476
_diffrn_reflns_limit_h_max 10
_diffrn_reflns_limit_h_min -10
_diffrn_reflns_limit_k_max 15
_diffrn_reflns_limit_k_min -15
_diffrn_reflns_limit_l_max 17
_diffrn_reflns_limit_l_min -16
_diffrn_reflns_number 15596
_diffrn_reflns_theta_full 26.37
_diffrn_reflns_theta_max 26.37
_diffrn_reflns_theta_min 2.20
_exptl_absorpt_coefficient_mu 0.508
_exptl_absorpt_correction_T_max 0.9808
_exptl_absorpt_correction_T_min 0.5864
_exptl_absorpt_correction_type refdelf
_exptl_absorpt_process_details
;
Parkin S,Moezzi B & Hope H, (1995) J. Appl. Cryst. 28, 53-56
Cubic fit to sin(theta)/lambda - 24 parameters
;
_exptl_crystal_colour colorless
_exptl_crystal_density_diffrn 1.357
_exptl_crystal_density_method 'not measured'
_exptl_crystal_description prism
_exptl_crystal_F_000 614
_exptl_crystal_size_max 0.40
_exptl_crystal_size_mid 0.25
_exptl_crystal_size_min 0.10
_refine_diff_density_max 0.324
_refine_diff_density_min -0.226
_refine_diff_density_rms 0.081
_refine_ls_abs_structure_details 'Flack H D (1983), Acta Cryst. A39, 876-881'
_refine_ls_abs_structure_Flack 0.03(3)
_refine_ls_extinction_method none
_refine_ls_goodness_of_fit_ref 1.060
_refine_ls_hydrogen_treatment mixed
_refine_ls_matrix_type full
_refine_ls_number_parameters 313
_refine_ls_number_reflns 2944
_refine_ls_number_restraints 9
_refine_ls_restrained_S_all 1.089
_refine_ls_R_factor_all 0.0517
_refine_ls_R_factor_gt 0.0439
_refine_ls_shift/su_max 0.001
_refine_ls_shift/su_mean 0.000
_refine_ls_structure_factor_coef Fsqd
_refine_ls_weighting_details 'calc w=1/[\s^2^(Fo^2^)+(0.0564P)^2^+0.3515P] where P=(Fo^2^+2Fc^2^)/3'
_refine_ls_weighting_scheme calc
_refine_ls_wR_factor_gt 0.1045
_refine_ls_wR_factor_ref 0.1149
_reflns_number_gt 2579
_reflns_number_total 2944
_reflns_threshold_expression >2sigma(I)
_cod_data_source_file b510999j.txt
_cod_data_source_block ind258
_cod_database_code 7006462

loop_
_symmetry_equiv_pos_as_xyz
'x, y, z'
'-x, -y, z'
'x+1/2, -y+1/2, -z'
'-x+1/2, y+1/2, -z'

loop_
_atom_site_label
_atom_site_type_symbol
_atom_site_fract_x
_atom_site_fract_y
_atom_site_fract_z
_atom_site_U_iso_or_equiv
_atom_site_adp_type
_atom_site_occupancy
_atom_site_symmetry_multiplicity
_atom_site_calc_flag
_atom_site_refinement_flags
_atom_site_disorder_assembly
_atom_site_disorder_group
Mn Mn 0.5000 0.5000 0.02832(4) 0.03896(17) Uani 1 2 d S . .
O1 O 0.7440(2) 0.43475(16) 0.02840(18) 0.0504(5) Uani 1 1 d . . .
O2 O 0.9066(3) 0.67192(19) 0.0309(3) 0.0857(10) Uani 1 1 d . . .
C1 C 0.8835(3) 0.4714(2) 0.0296(2) 0.0410(6) Uani 1 1 d . . .
C2 C 0.9579(3) 0.5776(2) 0.0302(3) 0.0471(7) Uani 1 1 d . . .
O1W O 0.4125(3) 0.33611(17) 0.0297(2) 0.0573(6) Uani 1 1 d D . .
H1W H 0.307(2) 0.323(4) 0.028(4) 0.107(17) Uiso 1 1 d D . .
H2W H 0.472(5) 0.284(3) 0.001(3) 0.108(17) Uiso 1 1 d D . .
N1 N 0.5000 0.5000 0.1908(2) 0.0536(8) Uani 1 2 d SD . .
C3 C 0.406(2) 0.4313(16) 0.2400(12) 0.058(4) Uani 0.50 1 d PDU A -1
H3 H 0.3328 0.3877 0.2076 0.070 Uiso 0.50 1 calc PR A -1
C4 C 0.4182(18) 0.4258(12) 0.3418(10) 0.076(4) Uani 0.50 1 d PDU A -1
H4 H 0.3461 0.3835 0.3761 0.091 Uiso 0.50 1 calc PR A -1
C5 C 0.5329(12) 0.4807(9) 0.3897(5) 0.072(3) Uani 0.50 1 d PDU A -1
C6 C 0.6318(16) 0.5472(12) 0.3381(10) 0.071(4) Uani 0.50 1 d PDU A -1
H6 H 0.7066 0.5910 0.3686 0.085 Uiso 0.50 1 calc PR A -1
C7 C 0.617(2) 0.5470(16) 0.2425(12) 0.057(4) Uani 0.50 1 d PDU A -1
H7 H 0.6955 0.5833 0.2080 0.068 Uiso 0.50 1 calc PR A -1
C8 C 0.5567(11) 0.4654(8) 0.4984(6) 0.081(3) Uani 0.50 1 d PDU A -1
H8A H 0.5309 0.3917 0.5154 0.098 Uiso 0.50 1 calc PR A -1
H8B H 0.6684 0.4777 0.5142 0.098 Uiso 0.50 1 calc PR A -1
C9 C 0.4551(12) 0.5398(8) 0.5561(6) 0.076(3) Uani 0.50 1 d PDU A -1
H9A H 0.3439 0.5279 0.5391 0.092 Uiso 0.50 1 calc PR A -1
H9B H 0.4817 0.6133 0.5386 0.092 Uiso 0.50 1 calc PR A -1
C10 C 0.541(3) 0.4218(14) 0.8075(12) 0.103(8) Uani 0.50 1 d PDU A -1
H10 H 0.5766 0.3565 0.8323 0.124 Uiso 0.50 1 calc PR A -1
C11 C 0.5297(13) 0.4378(8) 0.7065(7) 0.062(3) Uani 0.50 1 d PDU A -1
H11 H 0.5643 0.3823 0.6667 0.075 Uiso 0.50 1 calc PR A -1
C12 C 0.4726(13) 0.5279(6) 0.6642(6) 0.064(3) Uani 0.50 1 d PDU A -1
C13 C 0.4304(12) 0.6138(8) 0.7223(6) 0.064(2) Uani 0.50 1 d PDU A -1
H13 H 0.3958 0.6797 0.6983 0.077 Uiso 0.50 1 calc PR A -1
C14 C 0.445(2) 0.5924(12) 0.8200(9) 0.070(4) Uani 0.50 1 d PDU A -1
H14 H 0.4125 0.6476 0.8610 0.084 Uiso 0.50 1 calc PR A -1
N2 N 0.5000 0.5000 0.8646(3) 0.0702(11) Uani 1 2 d SD . .
N3 N 1.2860(19) 0.2035(12) 0.6751(11) 0.129(5) Uani 0.50 1 d PDU B -1
C15 C 1.2325(19) 0.2332(12) 0.7613(10) 0.089(4) Uani 0.50 1 d PDU B -1
H15 H 1.2651 0.1938 0.8147 0.107 Uiso 0.50 1 calc PR B -1
C16 C 1.1266(19) 0.3233(11) 0.7758(10) 0.107(4) Uani 0.50 1 d PDU B -1
H16 H 1.0978 0.3443 0.8376 0.128 Uiso 0.50 1 calc PR B -1
C17 C 1.070(2) 0.3765(12) 0.6994(12) 0.112(5) Uani 0.50 1 d PDU B -1
C18 C 1.123(2) 0.3467(13) 0.6098(11) 0.106(5) Uani 0.50 1 d PDU B -1
H18 H 1.0907 0.3841 0.5551 0.127 Uiso 0.50 1 calc PR B -1
C19 C 1.222(2) 0.2612(14) 0.6038(13) 0.113(6) Uani 0.50 1 d PDU B -1
H19 H 1.2491 0.2396 0.5419 0.135 Uiso 0.50 1 calc PR B -1
C20 C 0.952(2) 0.4722(12) 0.7137(15) 0.160(8) Uani 0.50 1 d PDU B -1
H20A H 0.8612 0.4597 0.6718 0.192 Uiso 0.50 1 calc PR B -1
H20B H 0.9127 0.4683 0.7792 0.192 Uiso 0.50 1 calc PR B -1
C21 C 1.006(3) 0.5836(12) 0.6973(15) 0.135(6) Uani 0.50 1 d PDU B -1
H21A H 1.0727 0.5830 0.6401 0.162 Uiso 0.50 1 calc PR B -1
H21B H 1.0752 0.6029 0.7506 0.162 Uiso 0.50 1 calc PR B -1
C22 C 0.702(2) 0.8055(13) 0.7402(12) 0.118(5) Uani 0.50 1 d PDU B -1
H22 H 0.6625 0.8446 0.7921 0.142 Uiso 0.50 1 calc PR B -1
C23 C 0.8220(19) 0.7276(13) 0.7627(11) 0.094(5) Uani 0.50 1 d PDU B -1
H23 H 0.8552 0.7142 0.8254 0.113 Uiso 0.50 1 calc PR B -1
C24 C 0.8850(17) 0.6740(11) 0.6853(10) 0.104(4) Uani 0.50 1 d PDU B -1
C25 C 0.8275(18) 0.6939(12) 0.5952(10) 0.086(4) Uani 0.50 1 d PDU B -1
H25 H 0.8671 0.6570 0.5421 0.104 Uiso 0.50 1 calc PR B -1
C26 C 0.7082(17) 0.7707(11) 0.5856(9) 0.095(4) Uani 0.50 1 d PDU B -1
H26 H 0.6721 0.7828 0.5233 0.114 Uiso 0.50 1 calc PR B -1
N4 N 0.638(2) 0.8300(13) 0.6543(10) 0.138(5) Uani 0.50 1 d PDU B -1
O2W O 0.488(3) 1.0345(9) 0.5882(6) 0.155(5) Uani 0.50 1 d PU . .

loop_
_atom_site_aniso_label
_atom_site_aniso_U_11
_atom_site_aniso_U_22
_atom_site_aniso_U_33
_atom_site_aniso_U_23
_atom_site_aniso_U_13
_atom_site_aniso_U_12
Mn 0.0296(2) 0.0438(3) 0.0435(3) 0.000 0.000 0.0006(3)
O1 0.0293(9) 0.0454(11) 0.0764(13) 0.0002(12) -0.0010(11) -0.0017(8)
O2 0.0346(12) 0.0411(12) 0.182(3) 0.0134(18) 0.0065(18) -0.0003(10)
C1 0.0303(11) 0.0418(16) 0.0508(14) -0.0022(13) -0.0008(14) -0.0003(10)
C2 0.0305(15) 0.0387(14) 0.0722(19) 0.0076(17) 0.0018(14) 0.0006(11)
O1W 0.0361(12) 0.0448(12) 0.0911(16) -0.0124(13) 0.0025(13) 0.0004(9)
N1 0.0548(19) 0.068(2) 0.0382(15) 0.000 0.000 0.000(3)
C3 0.063(7) 0.067(8) 0.044(5) 0.000(4) 0.012(4) 0.009(6)
C4 0.079(7) 0.092(8) 0.058(5) 0.018(5) 0.010(5) 0.003(6)
C5 0.082(7) 0.088(8) 0.047(3) 0.006(4) -0.009(3) 0.019(5)
C6 0.074(7) 0.086(7) 0.051(5) -0.013(5) -0.007(5) 0.004(5)
C7 0.060(7) 0.062(7) 0.048(5) -0.001(4) -0.001(4) 0.002(6)
C8 0.088(6) 0.108(7) 0.048(4) -0.003(4) 0.002(3) 0.017(4)
C9 0.090(7) 0.089(6) 0.050(4) 0.002(4) -0.002(3) 0.011(4)
C10 0.092(11) 0.122(10) 0.096(11) 0.004(7) -0.006(7) -0.020(7)
C11 0.075(6) 0.066(6) 0.046(4) -0.003(4) 0.000(4) 0.017(5)
C12 0.066(6) 0.070(7) 0.055(4) -0.005(3) 0.005(4) 0.007(4)
C13 0.077(5) 0.068(5) 0.046(4) 0.001(4) -0.005(4) 0.003(4)
C14 0.073(6) 0.107(7) 0.029(4) 0.026(4) -0.026(3) -0.016(5)
N2 0.063(2) 0.103(3) 0.0452(19) 0.000 0.000 -0.009(5)
N3 0.135(9) 0.127(8) 0.125(8) 0.014(7) -0.016(7) -0.042(7)
C15 0.091(8) 0.079(7) 0.099(7) 0.023(6) -0.005(6) 0.001(6)
C16 0.109(8) 0.114(8) 0.097(7) 0.025(7) 0.001(6) -0.015(7)
C17 0.108(9) 0.107(9) 0.121(9) 0.014(7) -0.014(7) -0.007(8)
C18 0.108(9) 0.120(9) 0.090(8) 0.014(7) -0.017(7) -0.023(7)
C19 0.109(10) 0.105(10) 0.123(9) -0.006(8) -0.017(8) -0.008(8)
C20 0.147(12) 0.162(12) 0.169(10) 0.017(9) 0.005(8) -0.028(9)
C21 0.125(10) 0.129(9) 0.150(9) 0.017(8) -0.009(9) -0.017(9)
C22 0.130(10) 0.117(9) 0.107(8) -0.016(7) -0.002(8) -0.019(7)
C23 0.093(9) 0.096(9) 0.093(7) -0.005(7) 0.003(6) -0.006(7)
C24 0.097(7) 0.115(8) 0.101(7) 0.002(7) -0.011(6) -0.032(7)
C25 0.084(7) 0.085(8) 0.090(7) -0.003(6) -0.002(6) 0.002(6)
C26 0.098(8) 0.096(7) 0.092(6) 0.002(6) 0.004(6) -0.015(6)
N4 0.148(9) 0.127(9) 0.140(9) -0.023(7) 0.006(7) -0.022(7)
O2W 0.145(7) 0.189(10) 0.131(5) 0.034(6) -0.014(8) 0.003(9)

loop_
_atom_type_symbol
_atom_type_description
_atom_type_scat_dispersion_real
_atom_type_scat_dispersion_imag
_atom_type_scat_source
C C 0.0033 0.0016 'International Tables Vol C Tables 4.2.6.8 and 6.1.1.4'
H H 0.0000 0.0000 'International Tables Vol C Tables 4.2.6.8 and 6.1.1.4'
N N 0.0061 0.0033 'International Tables Vol C Tables 4.2.6.8 and 6.1.1.4'
O O 0.0106 0.0060 'International Tables Vol C Tables 4.2.6.8 and 6.1.1.4'
Mn Mn 0.3368 0.7283 'International Tables Vol C Tables 4.2.6.8 and 6.1.1.4'

loop_
_geom_angle_atom_site_label_1
_geom_angle_atom_site_label_2
_geom_angle_atom_site_label_3
_geom_angle
_geom_angle_site_symmetry_1
_geom_angle_site_symmetry_3
_geom_angle_publ_flag
O1W Mn O1W 179.00(17) 2_665 . ?
O1W Mn O1 88.05(8) 2_665 2_665 ?
O1W Mn O1 91.95(8) . 2_665 ?
O1W Mn O1 91.95(8) 2_665 . ?
O1W Mn O1 88.05(8) . . ?
O1 Mn O1 179.94(14) 2_665 . ?
O1W Mn N1 89.50(8) 2_665 . ?
O1W Mn N1 89.50(8) . . ?
O1 Mn N1 89.97(7) 2_665 . ?
O1 Mn N1 89.97(7) . . ?
O1W Mn N2 90.50(8) 2_665 1_554 ?
O1W Mn N2 90.50(8) . 1_554 ?
O1 Mn N2 90.03(7) 2_665 1_554 ?
O1 Mn N2 90.03(7) . 1_554 ?
N1 Mn N2 180.0 . 1_554 ?
C1 O1 Mn 136.99(19) . . ?
O1 C1 C2 134.0(2) . 2_765 ?
O1 C1 C2 136.5(3) . . ?
C2 C1 C2 89.4(2) 2_765 . ?
O2 C2 C1 134.7(3) . 2_765 ?
O2 C2 C1 134.7(2) . . ?
C1 C2 C1 90.6(2) 2_765 . ?
C7 N1 C7 115.3(17) . 2_665 ?
C7 N1 C3 14.1(18) . 2_665 ?
C7 N1 C3 115.3(6) 2_665 2_665 ?
C7 N1 C3 115.3(6) . . ?
C7 N1 C3 14.1(18) 2_665 . ?
C3 N1 C3 119.0(17) 2_665 . ?
C7 N1 Mn 122.3(8) . . ?
C7 N1 Mn 122.3(8) 2_665 . ?
C3 N1 Mn 120.5(9) 2_665 . ?
C3 N1 Mn 120.5(9) . . ?
N1 C3 C4 119.5(15) . . ?
C5 C4 C3 121.3(13) . . ?
C4 C5 C6 118.2(6) . . ?
C4 C5 C8 121.0(10) . . ?
C6 C5 C8 120.8(10) . . ?
C7 C6 C5 117.6(13) . . ?
C6 C7 N1 127.0(15) . . ?
C9 C8 C5 112.3(7) . . ?
C8 C9 C12 114.7(7) . . ?
N2 C10 C11 118.8(14) . . ?
C12 C11 C10 124.7(10) . . ?
C11 C12 C13 118.3(7) . . ?
C11 C12 C9 123.1(7) . . ?
C13 C12 C9 118.6(7) . . ?
C12 C13 C14 113.7(10) . . ?
N2 C14 C13 128.7(14) . . ?
C10 N2 C10 104.8(18) . 2_665 ?
C10 N2 C14 11.2(14) . 2_665 ?
C10 N2 C14 115.8(8) 2_665 2_665 ?
C10 N2 C14 115.8(8) . . ?
C10 N2 C14 11.2(14) 2_665 . ?
C14 N2 C14 126.8(14) 2_665 . ?
C10 N2 Mn 127.6(9) . 1_556 ?
C10 N2 Mn 127.6(9) 2_665 1_556 ?
C14 N2 Mn 116.6(7) 2_665 1_556 ?
C14 N2 Mn 116.6(7) . 1_556 ?
C15 N3 C19 112.7(15) . . ?
N3 C15 C16 123.2(13) . . ?
C17 C16 C15 119.2(14) . . ?
C16 C17 C18 118.6(13) . . ?
C16 C17 C20 119.8(15) . . ?
C18 C17 C20 121.6(15) . . ?
C19 C18 C17 117.6(15) . . ?
N3 C19 C18 128.5(17) . . ?
C21 C20 C17 120.2(14) . . ?
C20 C21 C24 120.4(15) . . ?
N4 C22 C23 128.9(16) . . ?
C24 C23 C22 115.2(14) . . ?
C25 C24 C23 120.0(13) . . ?
C25 C24 C21 117.9(14) . . ?
C23 C24 C21 121.9(14) . . ?
C24 C25 C26 117.8(13) . . ?
N4 C26 C25 128.6(14) . . ?
C26 N4 C22 109.6(14) . . ?

loop_
_geom_bond_atom_site_label_1
_geom_bond_atom_site_label_2
_geom_bond_distance
_geom_bond_site_symmetry_2
_geom_bond_publ_flag
Mn O1W 2.162(2) 2_665 ?
Mn O1W 2.162(2) . ?
Mn O1 2.192(2) 2_665 ?
Mn O1 2.192(2) . ?
Mn N1 2.261(3) . ?
Mn N2 2.279(4) 1_554 ?
O1 C1 1.251(3) . ?
O2 C2 1.247(4) . ?
C1 C2 1.457(4) 2_765 ?
C1 C2 1.457(4) . ?
C2 C1 1.457(4) 2_765 ?
N1 C7 1.345(11) . ?
N1 C7 1.345(11) 2_665 ?
N1 C3 1.348(11) 2_665 ?
N1 C3 1.348(11) . ?
C3 C4 1.422(19) . ?
C4 C5 1.351(16) . ?
C5 C6 1.371(17) . ?
C5 C8 1.537(10) . ?
C6 C7 1.337(18) . ?
C8 C9 1.489(10) . ?
C9 C12 1.519(11) . ?
C10 N2 1.300(13) . ?
C10 C11 1.424(19) . ?
C11 C12 1.351(12) . ?
C12 C13 1.384(11) . ?
C13 C14 1.390(12) . ?
C14 N2 1.384(10) . ?
N2 C10 1.300(13) 2_665 ?
N2 C14 1.384(10) 2_665 ?
N2 Mn 2.279(4) 1_556 ?
N3 C15 1.332(14) . ?
N3 C19 1.337(13) . ?
C15 C16 1.440(18) . ?
C16 C17 1.337(18) . ?
C17 C18 1.372(19) . ?
C17 C20 1.557(17) . ?
C18 C19 1.349(18) . ?
C20 C21 1.472(16) . ?
C21 C24 1.521(17) . ?
C22 N4 1.345(14) . ?
C22 C23 1.429(19) . ?
C23 C24 1.371(16) . ?
C24 C25 1.365(16) . ?
C25 C26 1.386(16) . ?
C26 N4 1.343(13) . ?
O2W O2W 0.88(2) 2_675 ?

loop_
_geom_torsion_atom_site_label_1
_geom_torsion_atom_site_label_2
_geom_torsion_atom_site_label_3
_geom_torsion_atom_site_label_4
_geom_torsion
_geom_torsion_site_symmetry_1
_geom_torsion_site_symmetry_2
_geom_torsion_site_symmetry_3
_geom_torsion_site_symmetry_4
_geom_torsion_publ_flag
O1W Mn O1 C1 0.6(3) 2_665 . . . ?
O1W Mn O1 C1 -178.4(3) . . . . ?
O1 Mn O1 C1 -89(100) 2_665 . . . ?
N1 Mn O1 C1 -88.9(3) . . . . ?
N2 Mn O1 C1 91.1(3) 1_554 . . . ?
Mn O1 C1 C2 179.5(3) . . . 2_765 ?
Mn O1 C1 C2 -1.2(6) . . . . ?
O1 C1 C2 O2 1.1(8) . . . . ?
C2 C1 C2 O2 -179.4(4) 2_765 . . . ?
O1 C1 C2 C1 -178.9(3) . . . 2_765 ?
C2 C1 C2 C1 0.6(4) 2_765 . . 2_765 ?
O1W Mn N1 C7 -39.3(12) 2_665 . . . ?
O1W Mn N1 C7 140.7(12) . . . . ?
O1 Mn N1 C7 -127.4(12) 2_665 . . . ?
O1 Mn N1 C7 52.6(12) . . . . ?
N2 Mn N1 C7 -14(100) 1_554 . . . ?
O1W Mn N1 C7 140.7(12) 2_665 . . 2_665 ?
O1W Mn N1 C7 -39.3(12) . . . 2_665 ?
O1 Mn N1 C7 52.6(12) 2_665 . . 2_665 ?
O1 Mn N1 C7 -127.4(12) . . . 2_665 ?
N2 Mn N1 C7 166(100) 1_554 . . 2_665 ?
O1W Mn N1 C3 -23.0(11) 2_665 . . 2_665 ?
O1W Mn N1 C3 157.0(11) . . . 2_665 ?
O1 Mn N1 C3 -111.0(11) 2_665 . . 2_665 ?
O1 Mn N1 C3 69.0(11) . . . 2_665 ?
N2 Mn N1 C3 2(100) 1_554 . . 2_665 ?
O1W Mn N1 C3 157.0(11) 2_665 . . . ?
O1W Mn N1 C3 -23.0(11) . . . . ?
O1 Mn N1 C3 69.0(11) 2_665 . . . ?
O1 Mn N1 C3 -111.0(11) . . . . ?
N2 Mn N1 C3 -178(100) 1_554 . . . ?
C7 N1 C3 C4 10(3) . . . . ?
C7 N1 C3 C4 -84(7) 2_665 . . . ?
C3 N1 C3 C4 -5.7(12) 2_665 . . . ?
Mn N1 C3 C4 174.3(12) . . . . ?
N1 C3 C4 C5 -6(3) . . . . ?
C3 C4 C5 C6 4(2) . . . . ?
C3 C4 C5 C8 -173.7(14) . . . . ?
C4 C5 C6 C7 -5.2(19) . . . . ?
C8 C5 C6 C7 172.2(14) . . . . ?
C5 C6 C7 N1 10(3) . . . . ?
C7 N1 C7 C6 3.3(15) 2_665 . . . ?
C3 N1 C7 C6 96(7) 2_665 . . . ?
C3 N1 C7 C6 -12(3) . . . . ?
Mn N1 C7 C6 -176.7(15) . . . . ?
C4 C5 C8 C9 -88.6(13) . . . . ?
C6 C5 C8 C9 94.1(12) . . . . ?
C5 C8 C9 C12 179.6(9) . . . . ?
N2 C10 C11 C12 -3(3) . . . . ?
C10 C11 C12 C13 4(2) . . . . ?
C10 C11 C12 C9 -176.9(16) . . . . ?
C8 C9 C12 C11 -21.3(14) . . . . ?
C8 C9 C12 C13 157.7(10) . . . . ?
C11 C12 C13 C14 -3.6(17) . . . . ?
C9 C12 C13 C14 177.4(11) . . . . ?
C12 C13 C14 N2 3(2) . . . . ?
C11 C10 N2 C10 -1.0(11) . . . 2_665 ?
C11 C10 N2 C14 -169(11) . . . 2_665 ?
C11 C10 N2 C14 2(3) . . . . ?
C11 C10 N2 Mn 179.0(11) . . . 1_556 ?
C13 C14 N2 C10 -2(3) . . . . ?
C13 C14 N2 C10 11(8) . . . 2_665 ?
C13 C14 N2 C14 0.5(14) . . . 2_665 ?
C13 C14 N2 Mn -179.5(14) . . . 1_556 ?
C19 N3 C15 C16 -5(2) . . . . ?
N3 C15 C16 C17 4(3) . . . . ?
C15 C16 C17 C18 -3(3) . . . . ?
C15 C16 C17 C20 178.4(15) . . . . ?
C16 C17 C18 C19 3(3) . . . . ?
C20 C17 C18 C19 -178.4(16) . . . . ?
C15 N3 C19 C18 5(3) . . . . ?
C17 C18 C19 N3 -4(3) . . . . ?
C16 C17 C20 C21 108(2) . . . . ?
C18 C17 C20 C21 -70(3) . . . . ?
C17 C20 C21 C24 164.0(14) . . . . ?
N4 C22 C23 C24 3(3) . . . . ?
C22 C23 C24 C25 -3(2) . . . . ?
C22 C23 C24 C21 -176.0(16) . . . . ?
C20 C21 C24 C25 -88(2) . . . . ?
C20 C21 C24 C23 86(2) . . . . ?
C23 C24 C25 C26 1(2) . . . . ?
C21 C24 C25 C26 175.2(15) . . . . ?
C24 C25 C26 N4 0(3) . . . . ?
C25 C26 N4 C22 1(2) . . . . ?
C23 C22 N4 C26 -2(3) . . . . ?
